data_4078431
loop_
_publ_author_name
'Tanaka, Ryo'
'Viehmann, Philipp'
'Hecht, Stefan'

_publ_section_title
;
 Bis(phenoxy-azo)titanium(IV) Complexes: Synthesis, Structure, and
 Catalytic Activity in Styrene Polymerization
;
_journal_issue 11
_journal_name_full Organometallics
_journal_page_first 4216
_journal_paper_doi 10.1021/om3001636
_journal_volume 31
_journal_year 2012
_chemical_formula_moiety 'C40 H50 Cl2 N4 O2 Ti'
_chemical_formula_sum 'C40 H50 Cl2 N4 O2 Ti'
_chemical_formula_weight 737.64
_chemical_name_systematic
; 
 ? 
;
_space_group_IT_number 172
_symmetry_cell_setting trigonal
_symmetry_space_group_name_Hall 'P 64'
_symmetry_space_group_name_H-M 'P 64'
_atom_sites_solution_hydrogens geom
_atom_sites_solution_primary direct
_atom_sites_solution_secondary difmap
_audit_creation_method SHELXL-97
_cell_angle_alpha 90.00
_cell_angle_beta 90.00
_cell_angle_gamma 120.00
_cell_formula_units_Z 3
_cell_length_a 19.6254(4)
_cell_length_b 19.6254(4)
_cell_length_c 9.1641(2)
_cell_measurement_reflns_used 50101
_cell_measurement_temperature 100(2)
_cell_measurement_theta_max 29.57
_cell_measurement_theta_min 3.27
_cell_volume 3056.73(11)
_computing_structure_refinement 'SHELXL-97 (Sheldrick, 1997)'
_computing_structure_solution 'SHELXS-97 (Sheldrick, 1990)'
_diffrn_ambient_temperature 100(2)
_diffrn_detector 'image plate (34 cm diameter)'
_diffrn_detector_area_resol_mean 6.67
_diffrn_detector_type STOE
_diffrn_measured_fraction_theta_full 0.997
_diffrn_measured_fraction_theta_max 0.997
_diffrn_measurement_details ' 231 frames, detector distance = 100 mm'
_diffrn_measurement_device '2-circle goniometer'
_diffrn_measurement_device_type 'STOE IPDS 2T'
_diffrn_measurement_method 'rotation method'
_diffrn_radiation_collimation '0.5 mm diameter, monocapillary'
_diffrn_radiation_monochromator 'plane graphite'
_diffrn_radiation_polarisn_norm 0
_diffrn_radiation_type 'Mo K\a'
_diffrn_radiation_wavelength 0.71073
_diffrn_reflns_av_R_equivalents 0.1192
_diffrn_reflns_av_unetI/netI 0.0435
_diffrn_reflns_limit_h_max 26
_diffrn_reflns_limit_h_min -26
_diffrn_reflns_limit_k_max 26
_diffrn_reflns_limit_k_min -26
_diffrn_reflns_limit_l_max 12
_diffrn_reflns_limit_l_min -12
_diffrn_reflns_number 34685
_diffrn_reflns_theta_full 28.50
_diffrn_reflns_theta_max 28.50
_diffrn_reflns_theta_min 3.27
_diffrn_source 'sealed X-ray tube, 12 x 0.4 mm long-fine focus'
_diffrn_source_current 45
_diffrn_source_power 2.25
_diffrn_source_voltage 50
_exptl_absorpt_coefficient_mu 0.378
_exptl_absorpt_correction_T_max 0.9104
_exptl_absorpt_correction_T_min 0.7952
_exptl_absorpt_correction_type numerical
_exptl_absorpt_process_details 'STOE X-RED'
_exptl_crystal_colour brown
_exptl_crystal_density_diffrn 1.202
_exptl_crystal_density_method 'not measured'
_exptl_crystal_description block
_exptl_crystal_F_000 1170
_exptl_crystal_size_max 0.500
_exptl_crystal_size_mid 0.387
_exptl_crystal_size_min 0.260
_refine_diff_density_max 0.342
_refine_diff_density_min -0.284
_refine_diff_density_rms 0.041
_refine_ls_abs_structure_details 'Flack H D (1983), Acta Cryst. A39, 876-881'
_refine_ls_abs_structure_Flack 0.05(4)
_refine_ls_extinction_method none
_refine_ls_goodness_of_fit_ref 1.060
_refine_ls_hydrogen_treatment constr
_refine_ls_matrix_type full
_refine_ls_number_parameters 241
_refine_ls_number_reflns 5151
_refine_ls_number_restraints 1
_refine_ls_restrained_S_all 1.060
_refine_ls_R_factor_all 0.0363
_refine_ls_R_factor_gt 0.0346
_refine_ls_shift/su_max 0.000
_refine_ls_shift/su_mean 0.000
_refine_ls_structure_factor_coef Fsqd
_refine_ls_weighting_details 'calc w=1/[\s^2^(Fo^2^)+(0.0569P)^2^+0.0000P] where P=(Fo^2^+2Fc^2^)/3'
_refine_ls_weighting_scheme calc
_refine_ls_wR_factor_gt 0.0825
_refine_ls_wR_factor_ref 0.0832
_reflns_d_resolution_high 0.745
_reflns_d_resolution_low 6.231
_reflns_limit_h_max 13
_reflns_limit_h_min -26
_reflns_limit_k_max 26
_reflns_limit_k_min 0
_reflns_limit_l_max 12
_reflns_limit_l_min -12
_reflns_number_gt 4898
_reflns_number_total 5151
_reflns_threshold_expression >2sigma(I)
_cod_data_source_file om3001636_si_001.cif
_cod_data_source_block c:ta062-2
_cod_database_code 4078431

loop_
_symmetry_equiv_pos_as_xyz
'x, y, z'
'-x, -y, z'
'-y, x-y, z+1/3'
'y, -x+y, z+1/3'
'-x+y, -x, z+2/3'
'x-y, x, z+2/3'

loop_
_atom_site_label
_atom_site_type_symbol
_atom_site_fract_x
_atom_site_fract_y
_atom_site_fract_z
_atom_site_U_iso_or_equiv
_atom_site_adp_type
_atom_site_occupancy
_atom_site_symmetry_multiplicity
_atom_site_calc_flag
_atom_site_refinement_flags
_atom_site_disorder_assembly
_atom_site_disorder_group
C1 C 0.42517(14) -0.11135(14) 0.2153(3) 0.0292(5) Uani 1 1 d . . .
C2 C 0.41904(15) -0.17595(14) 0.2887(3) 0.0337(5) Uani 1 1 d . . .
H2 H 0.4102 -0.1810 0.3911 0.040 Uiso 1 1 calc R . .
C3 C 0.42595(17) -0.23331(16) 0.2118(3) 0.0384(6) Uani 1 1 d . . .
H3 H 0.4212 -0.2780 0.2614 0.046 Uiso 1 1 calc R . .
C4 C 0.43970(17) -0.22530(16) 0.0630(3) 0.0402(6) Uani 1 1 d . . .
H4 H 0.4466 -0.2634 0.0113 0.048 Uiso 1 1 calc R . .
C5 C 0.44341(15) -0.16179(16) -0.0109(3) 0.0382(5) Uani 1 1 d . . .
H5 H 0.4514 -0.1573 -0.1135 0.046 Uiso 1 1 calc R . .
C6 C 0.43556(15) -0.10524(15) 0.0640(3) 0.0339(5) Uani 1 1 d . . .
H6 H 0.4372 -0.0623 0.0131 0.041 Uiso 1 1 calc R . .
C7 C 0.37803(14) 0.03950(13) 0.2781(2) 0.0290(5) Uani 1 1 d . . .
C8 C 0.40885(15) 0.08009(14) 0.4104(2) 0.0292(4) Uani 1 1 d . . .
C9 C 0.38789(15) 0.13481(14) 0.4614(3) 0.0330(5) Uani 1 1 d . . .
C10 C 0.33802(16) 0.14748(16) 0.3713(3) 0.0339(5) Uani 1 1 d . . .
H10 H 0.3234 0.1845 0.4031 0.041 Uiso 1 1 calc R . .
C11 C 0.30768(17) 0.10966(15) 0.2368(2) 0.0368(5) Uani 1 1 d . A .
C12 C 0.32857(15) 0.05587(16) 0.1917(3) 0.0339(5) Uani 1 1 d . . .
H12 H 0.3094 0.0294 0.1013 0.041 Uiso 1 1 calc R . .
C13 C 0.41534(18) 0.17553(17) 0.6102(3) 0.0386(6) Uani 1 1 d . . .
C14 C 0.38566(19) 0.11154(19) 0.7295(3) 0.0431(6) Uani 1 1 d . . .
H14A H 0.4026 0.1365 0.8254 0.065 Uiso 1 1 calc R . .
H14B H 0.4075 0.0769 0.7124 0.065 Uiso 1 1 calc R . .
H14C H 0.3281 0.0806 0.7264 0.065 Uiso 1 1 calc R . .
C15 C 0.50465(18) 0.22598(15) 0.6160(3) 0.0403(6) Uani 1 1 d . . .
H15A H 0.5229 0.2646 0.5367 0.060 Uiso 1 1 calc R . .
H15B H 0.5281 0.1923 0.6053 0.060 Uiso 1 1 calc R . .
H15C H 0.5205 0.2535 0.7099 0.060 Uiso 1 1 calc R . .
C16 C 0.38130(19) 0.22860(19) 0.6414(3) 0.0475(7) Uani 1 1 d . . .
H16A H 0.4000 0.2539 0.7366 0.071 Uiso 1 1 calc R . .
H16B H 0.3237 0.1971 0.6423 0.071 Uiso 1 1 calc R . .
H16C H 0.3982 0.2690 0.5654 0.071 Uiso 1 1 calc R . .
C17 C 0.25297(18) 0.12867(17) 0.1501(4) 0.0448(6) Uani 1 1 d . . .
C18 C 0.2996(3) 0.2112(3) 0.0953(7) 0.0923(18) Uani 0.90 1 d P A 1
H18A H 0.2646 0.2255 0.0443 0.138 Uiso 0.90 1 calc PR A 1
H18B H 0.3402 0.2153 0.0278 0.138 Uiso 0.90 1 calc PR A 1
H18C H 0.3246 0.2470 0.1778 0.138 Uiso 0.90 1 calc PR A 1
C19 C 0.1851(3) 0.1191(3) 0.2472(5) 0.0670(11) Uani 0.90 1 d P A 1
H19A H 0.1515 0.1337 0.1919 0.100 Uiso 0.90 1 calc PR A 1
H19B H 0.2065 0.1534 0.3328 0.100 Uiso 0.90 1 calc PR A 1
H19C H 0.1540 0.0643 0.2791 0.100 Uiso 0.90 1 calc PR A 1
C20 C 0.2150(2) 0.0716(3) 0.0216(4) 0.0570(9) Uani 0.90 1 d P A 1
H20A H 0.1872 0.0174 0.0581 0.086 Uiso 0.90 1 calc PR A 1
H20B H 0.2560 0.0779 -0.0472 0.086 Uiso 0.90 1 calc PR A 1
H20C H 0.1777 0.0831 -0.0281 0.086 Uiso 0.90 1 calc PR A 1
C21 C 0.2922(15) 0.1627(15) 0.000(3) 0.036(5) Uiso 0.10 1 d P A 2
H21A H 0.3451 0.2077 0.0154 0.054 Uiso 0.10 1 calc PR A 2
H21B H 0.2604 0.1798 -0.0544 0.054 Uiso 0.10 1 calc PR A 2
H21C H 0.2959 0.1220 -0.0556 0.054 Uiso 0.10 1 calc PR A 2
C22 C 0.2420(15) 0.1988(14) 0.219(3) 0.029(4) Uiso 0.10 1 d P A 2
H22A H 0.2934 0.2467 0.2280 0.044 Uiso 0.10 1 calc PR A 2
H22B H 0.2179 0.1830 0.3162 0.044 Uiso 0.10 1 calc PR A 2
H22C H 0.2079 0.2090 0.1558 0.044 Uiso 0.10 1 calc PR A 2
C23 C 0.1742(13) 0.0615(13) 0.142(3) 0.030(5) Uiso 0.10 1 d P A 2
H23A H 0.1405 0.0756 0.0860 0.045 Uiso 0.10 1 calc PR A 2
H23B H 0.1530 0.0459 0.2411 0.045 Uiso 0.10 1 calc PR A 2
H23C H 0.1758 0.0177 0.0945 0.045 Uiso 0.10 1 calc PR A 2
Cl1 Cl 0.40040(4) -0.08755(4) 0.64405(6) 0.03998(14) Uani 1 1 d . . .
N1 N 0.42313(11) -0.04946(11) 0.29664(19) 0.0262(4) Uani 1 1 d . . .
N2 N 0.38709(12) -0.02163(12) 0.2258(2) 0.0313(4) Uani 1 1 d . . .
O1 O 0.45841(9) 0.06615(9) 0.48432(18) 0.0291(3) Uani 1 1 d . . .
Ti1 Ti 0.5000 0.0000 0.49694(6) 0.02758(11) Uani 1 2 d S . .

loop_
_atom_site_aniso_label
_atom_site_aniso_U_11
_atom_site_aniso_U_22
_atom_site_aniso_U_33
_atom_site_aniso_U_23
_atom_site_aniso_U_13
_atom_site_aniso_U_12
C1 0.0237(10) 0.0254(10) 0.0326(10) -0.0026(8) -0.0007(8) 0.0077(9)
C2 0.0318(12) 0.0261(11) 0.0351(11) -0.0016(9) -0.0016(10) 0.0086(10)
C3 0.0387(14) 0.0272(12) 0.0460(13) -0.0036(10) -0.0022(11) 0.0140(11)
C4 0.0405(14) 0.0336(13) 0.0426(13) -0.0091(11) -0.0023(11) 0.0156(11)
C5 0.0373(12) 0.0402(13) 0.0324(10) -0.0070(11) -0.0015(11) 0.0159(11)
C6 0.0311(12) 0.0318(12) 0.0324(11) -0.0039(10) -0.0015(10) 0.0108(10)
C7 0.0296(11) 0.0232(11) 0.0295(11) 0.0040(9) -0.0006(8) 0.0096(9)
C8 0.0266(11) 0.0246(11) 0.0310(10) 0.0062(9) 0.0028(9) 0.0086(9)
C9 0.0374(13) 0.0248(11) 0.0349(11) 0.0038(9) 0.0022(10) 0.0141(10)
C10 0.0402(14) 0.0276(11) 0.0358(10) 0.0062(9) 0.0015(10) 0.0184(10)
C11 0.0391(13) 0.0303(11) 0.0367(11) 0.0117(10) 0.0022(11) 0.0141(11)
C12 0.0318(12) 0.0315(12) 0.0325(12) 0.0051(9) -0.0017(9) 0.0115(10)
C13 0.0422(14) 0.0397(14) 0.0356(12) -0.0043(10) 0.0001(10) 0.0218(12)
C14 0.0500(16) 0.0503(16) 0.0321(10) -0.0002(13) 0.0050(13) 0.0274(13)
C15 0.0522(16) 0.0310(13) 0.0347(12) -0.0089(9) -0.0038(12) 0.0185(12)
C16 0.0598(19) 0.0461(15) 0.0439(13) -0.0110(13) -0.0051(13) 0.0320(14)
C17 0.0509(16) 0.0427(15) 0.0442(13) 0.0072(13) -0.0059(12) 0.0258(13)
C18 0.081(3) 0.068(3) 0.117(4) 0.049(3) -0.017(3) 0.030(2)
C19 0.069(3) 0.087(3) 0.068(2) -0.004(2) -0.012(2) 0.056(3)
C20 0.064(2) 0.079(3) 0.0441(16) 0.0034(17) -0.0092(15) 0.048(2)
Cl1 0.0431(3) 0.0409(3) 0.0366(2) 0.0119(3) 0.0126(3) 0.0214(3)
N1 0.0216(8) 0.0221(8) 0.0279(8) 0.0002(7) -0.0006(7) 0.0058(7)
N2 0.0299(10) 0.0261(9) 0.0324(9) 0.0018(8) 0.0003(8) 0.0098(8)
O1 0.0294(8) 0.0270(8) 0.0287(7) -0.0013(6) -0.0022(6) 0.0125(7)
Ti1 0.0291(3) 0.0261(3) 0.02410(19) 0.000 0.000 0.0112(3)

loop_
_atom_type_symbol
_atom_type_description
_atom_type_scat_dispersion_real
_atom_type_scat_dispersion_imag
_atom_type_scat_source
C C 0.0033 0.0016 'International Tables Vol C Tables 4.2.6.8 and 6.1.1.4'
H H 0.0000 0.0000 'International Tables Vol C Tables 4.2.6.8 and 6.1.1.4'
Cl Cl 0.1484 0.1585 'International Tables Vol C Tables 4.2.6.8 and 6.1.1.4'
N N 0.0061 0.0033 'International Tables Vol C Tables 4.2.6.8 and 6.1.1.4'
O O 0.0106 0.0060 'International Tables Vol C Tables 4.2.6.8 and 6.1.1.4'
Ti Ti 0.2776 0.4457 'International Tables Vol C Tables 4.2.6.8 and 6.1.1.4'

loop_
_exptl_crystal_face_index_h
_exptl_crystal_face_index_k
_exptl_crystal_face_index_l
_exptl_crystal_face_perp_dist
3 -5 0 0.0830
-3 5 0 0.1310
-1 1 7 0.2530
-2 5 -7 0.3170
-1 0 0 0.1660
1 0 0 0.1970
3 5 4 0.2960
-6 4 3 0.2230
5 -3 -2 0.2680
-8 -2 -1 0.1750
-1 1 0 0.1100
1 -1 0 0.1270
3 -1 4 0.2590
3 -6 -5 0.2780

loop_
_geom_angle_atom_site_label_1
_geom_angle_atom_site_label_2
_geom_angle_atom_site_label_3
_geom_angle
_geom_angle_site_symmetry_1
_geom_angle_site_symmetry_3
C2 C1 C6 120.1(2) . .
C2 C1 N1 119.5(2) . .
C6 C1 N1 120.3(2) . .
C1 C2 C3 119.7(2) . .
C1 C2 H2 120.2 . .
C3 C2 H2 120.2 . .
C4 C3 C2 120.0(3) . .
C4 C3 H3 120.0 . .
C2 C3 H3 120.0 . .
C3 C4 C5 120.2(3) . .
C3 C4 H4 119.9 . .
C5 C4 H4 119.9 . .
C6 C5 C4 120.2(3) . .
C6 C5 H5 119.9 . .
C4 C5 H5 119.9 . .
C5 C6 C1 119.7(3) . .
C5 C6 H6 120.1 . .
C1 C6 H6 120.1 . .
N2 C7 C12 113.9(2) . .
N2 C7 C8 125.6(2) . .
C12 C7 C8 120.3(2) . .
O1 C8 C9 120.9(2) . .
O1 C8 C7 118.4(2) . .
C9 C8 C7 120.7(2) . .
C10 C9 C8 116.0(2) . .
C10 C9 C13 121.9(2) . .
C8 C9 C13 122.1(2) . .
C9 C10 C11 125.0(2) . .
C9 C10 H10 117.5 . .
C11 C10 H10 117.5 . .
C12 C11 C10 117.3(2) . .
C12 C11 C17 123.3(2) . .
C10 C11 C17 119.4(3) . .
C11 C12 C7 120.8(2) . .
C11 C12 H12 119.6 . .
C7 C12 H12 119.6 . .
C16 C13 C15 107.8(2) . .
C16 C13 C9 111.3(2) . .
C15 C13 C9 111.1(2) . .
C16 C13 C14 108.0(2) . .
C15 C13 C14 110.4(2) . .
C9 C13 C14 108.3(2) . .
C13 C14 H14A 109.5 . .
C13 C14 H14B 109.5 . .
H14A C14 H14B 109.5 . .
C13 C14 H14C 109.5 . .
H14A C14 H14C 109.5 . .
H14B C14 H14C 109.5 . .
C13 C15 H15A 109.5 . .
C13 C15 H15B 109.5 . .
H15A C15 H15B 109.5 . .
C13 C15 H15C 109.5 . .
H15A C15 H15C 109.5 . .
H15B C15 H15C 109.5 . .
C13 C16 H16A 109.5 . .
C13 C16 H16B 109.5 . .
H16A C16 H16B 109.5 . .
C13 C16 H16C 109.5 . .
H16A C16 H16C 109.5 . .
H16B C16 H16C 109.5 . .
C23 C17 C18 140.1(10) . .
C23 C17 C11 111.4(9) . .
C18 C17 C11 108.4(3) . .
C23 C17 C19 56.7(10) . .
C18 C17 C19 110.6(4) . .
C11 C17 C19 110.0(3) . .
C23 C17 C20 52.5(10) . .
C18 C17 C20 110.1(3) . .
C11 C17 C20 111.4(3) . .
C19 C17 C20 106.3(3) . .
C23 C17 C21 115.0(14) . .
C18 C17 C21 48.2(10) . .
C11 C17 C21 107.9(10) . .
C19 C17 C21 141.3(10) . .
C20 C17 C21 65.8(10) . .
C23 C17 C22 104.9(13) . .
C18 C17 C22 58.8(9) . .
C11 C17 C22 114.3(9) . .
C19 C17 C22 53.2(9) . .
C20 C17 C22 134.1(9) . .
C21 C17 C22 103.3(13) . .
C17 C18 H18A 109.5 . .
C17 C18 H18B 109.5 . .
C17 C18 H18C 109.5 . .
C17 C19 H19A 109.5 . .
C17 C19 H19B 109.5 . .
C17 C19 H19C 109.5 . .
C17 C20 H20A 109.5 . .
C17 C20 H20B 109.5 . .
C17 C20 H20C 109.5 . .
C17 C21 H21A 109.5 . .
C17 C21 H21B 109.5 . .
H21A C21 H21B 109.5 . .
C17 C21 H21C 109.5 . .
H21A C21 H21C 109.5 . .
H21B C21 H21C 109.5 . .
C17 C22 H22A 109.5 . .
C17 C22 H22B 109.5 . .
H22A C22 H22B 109.5 . .
C17 C22 H22C 109.5 . .
H22A C22 H22C 109.5 . .
H22B C22 H22C 109.5 . .
C17 C23 H23A 109.5 . .
C17 C23 H23B 109.5 . .
H23A C23 H23B 109.5 . .
C17 C23 H23C 109.5 . .
H23A C23 H23C 109.5 . .
H23B C23 H23C 109.5 . .
N2 N1 C1 110.78(19) . .
N2 N1 Ti1 128.79(15) . .
C1 N1 Ti1 119.13(14) . .
N1 N2 C7 122.5(2) . .
C8 O1 Ti1 143.68(15) . .
O1 Ti1 O1 172.83(11) . 2_655
O1 Ti1 N1 79.45(7) . .
O1 Ti1 N1 94.69(7) 2_655 .
O1 Ti1 N1 94.69(7) . 2_655
O1 Ti1 N1 79.45(7) 2_655 2_655
N1 Ti1 N1 71.62(9) . 2_655
O1 Ti1 Cl1 93.03(5) . .
O1 Ti1 Cl1 91.20(5) 2_655 .
N1 Ti1 Cl1 91.14(5) . .
N1 Ti1 Cl1 159.41(5) 2_655 .
O1 Ti1 Cl1 91.20(5) . 2_655
O1 Ti1 Cl1 93.03(5) 2_655 2_655
N1 Ti1 Cl1 159.41(5) . 2_655
N1 Ti1 Cl1 91.14(5) 2_655 2_655
Cl1 Ti1 Cl1 107.77(4) . 2_655

loop_
_geom_bond_atom_site_label_1
_geom_bond_atom_site_label_2
_geom_bond_distance
_geom_bond_site_symmetry_2
C1 C2 1.386(3) .
C1 C6 1.398(3) .
C1 N1 1.443(3) .
C2 C3 1.391(4) .
C2 H2 0.9500 .
C3 C4 1.383(4) .
C3 H3 0.9500 .
C4 C5 1.388(4) .
C4 H4 0.9500 .
C5 C6 1.378(4) .
C5 H5 0.9500 .
C6 H6 0.9500 .
C7 N2 1.383(3) .
C7 C12 1.408(3) .
C7 C8 1.410(3) .
C8 O1 1.322(3) .
C8 C9 1.408(3) .
C9 C10 1.395(3) .
C9 C13 1.536(3) .
C10 C11 1.408(4) .
C10 H10 0.9500 .
C11 C12 1.373(4) .
C11 C17 1.525(4) .
C12 H12 0.9500 .
C13 C16 1.519(4) .
C13 C15 1.523(4) .
C13 C14 1.542(4) .
C14 H14A 0.9800 .
C14 H14B 0.9800 .
C14 H14C 0.9800 .
C15 H15A 0.9800 .
C15 H15B 0.9800 .
C15 H15C 0.9800 .
C16 H16A 0.9800 .
C16 H16B 0.9800 .
C16 H16C 0.9800 .
C17 C23 1.45(2) .
C17 C18 1.493(5) .
C17 C19 1.534(5) .
C17 C20 1.536(5) .
C17 C21 1.55(3) .
C17 C22 1.63(2) .
C18 H18A 0.9800 .
C18 H18B 0.9800 .
C18 H18C 0.9800 .
C19 H19A 0.9800 .
C19 H19B 0.9800 .
C19 H19C 0.9800 .
C20 H20A 0.9800 .
C20 H20B 0.9800 .
C20 H20C 0.9800 .
C21 H21A 0.9800 .
C21 H21B 0.9800 .
C21 H21C 0.9800 .
C22 H22A 0.9800 .
C22 H22B 0.9800 .
C22 H22C 0.9800 .
C23 H23A 0.9800 .
C23 H23B 0.9800 .
C23 H23C 0.9800 .
Cl1 Ti1 2.2873(7) .
N1 N2 1.267(3) .
N1 Ti1 2.2635(18) .
O1 Ti1 1.8506(16) .
Ti1 O1 1.8506(16) 2_655
Ti1 N1 2.2635(18) 2_655
Ti1 Cl1 2.2873(7) 2_655

loop_
_geom_torsion_atom_site_label_1
_geom_torsion_atom_site_label_2
_geom_torsion_atom_site_label_3
_geom_torsion_atom_site_label_4
_geom_torsion
_geom_torsion_site_symmetry_4
C6 C1 C2 C3 2.2(4) .
N1 C1 C2 C3 -176.0(2) .
C1 C2 C3 C4 0.7(4) .
C2 C3 C4 C5 -2.7(4) .
C3 C4 C5 C6 1.8(4) .
C4 C5 C6 C1 1.1(4) .
C2 C1 C6 C5 -3.1(4) .
N1 C1 C6 C5 175.1(2) .
N2 C7 C8 O1 8.6(3) .
C12 C7 C8 O1 -176.4(2) .
N2 C7 C8 C9 -172.1(2) .
C12 C7 C8 C9 2.9(3) .
O1 C8 C9 C10 177.2(2) .
C7 C8 C9 C10 -2.1(3) .
O1 C8 C9 C13 -5.3(3) .
C7 C8 C9 C13 175.4(2) .
C8 C9 C10 C11 0.5(4) .
C13 C9 C10 C11 -177.0(2) .
C9 C10 C11 C12 0.4(4) .
C9 C10 C11 C17 179.4(2) .
C10 C11 C12 C7 0.3(4) .
C17 C11 C12 C7 -178.6(2) .
N2 C7 C12 C11 173.6(2) .
C8 C7 C12 C11 -2.0(4) .
C10 C9 C13 C16 0.0(4) .
C8 C9 C13 C16 -177.3(2) .
C10 C9 C13 C15 -120.1(3) .
C8 C9 C13 C15 62.6(3) .
C10 C9 C13 C14 118.6(3) .
C8 C9 C13 C14 -58.8(3) .
C12 C11 C17 C23 65.6(11) .
C10 C11 C17 C23 -113.3(11) .
C12 C11 C17 C18 -112.4(4) .
C10 C11 C17 C18 68.7(4) .
C12 C11 C17 C19 126.5(3) .
C10 C11 C17 C19 -52.4(4) .
C12 C11 C17 C20 8.9(4) .
C10 C11 C17 C20 -170.0(3) .
C12 C11 C17 C21 -61.5(10) .
C10 C11 C17 C21 119.6(11) .
C12 C11 C17 C22 -175.8(10) .
C10 C11 C17 C22 5.3(10) .
C2 C1 N1 N2 -143.7(2) .
C6 C1 N1 N2 38.1(3) .
C2 C1 N1 Ti1 48.2(3) .
C6 C1 N1 Ti1 -130.0(2) .
C1 N1 N2 C7 -178.8(2) .
Ti1 N1 N2 C7 -12.1(3) .
C12 C7 N2 N1 -173.0(2) .
C8 C7 N2 N1 2.3(4) .
C9 C8 O1 Ti1 169.69(18) .
C7 C8 O1 Ti1 -11.0(4) .
C8 O1 Ti1 N1 3.1(2) .
C8 O1 Ti1 N1 73.4(3) 2_655
C8 O1 Ti1 Cl1 -87.5(2) .
C8 O1 Ti1 Cl1 164.6(2) 2_655
N2 N1 Ti1 O1 9.11(18) .
C1 N1 Ti1 O1 174.81(16) .
N2 N1 Ti1 O1 -166.73(18) 2_655
C1 N1 Ti1 O1 -1.03(16) 2_655
N2 N1 Ti1 N1 -89.48(19) 2_655
C1 N1 Ti1 N1 76.21(16) 2_655
N2 N1 Ti1 Cl1 101.98(18) .
C1 N1 Ti1 Cl1 -92.33(15) .
N2 N1 Ti1 Cl1 -55.1(3) 2_655
C1 N1 Ti1 Cl1 110.61(18) 2_655
